data_7152857
loop_
_publ_author_name
'Webber, Matthew J'
'Warren, Sarah A'
'Grainger, Damian M'
'Weston, Matthew'
'Clark, Stacy'
'Woodhead, Steven J'
'Powell, Lyn'
'Stokes, Stephen'
'Alanine, Alexander'
'Stonehouse, Jeffrey P'
'Frampton, Christopher S'
'White, Andrew J P'
'Spivey, Alan C'

_publ_section_title
;
 Towards the enantioselective synthesis of (-)-euonyminol--preparation of
 a fully functionalised lower-rim model.
;
_journal_issue 15
_journal_name_full 'Organic &amp; biomolecular chemistry'
_journal_page_first 2514
_journal_page_last 2533
_journal_paper_doi 10.1039/c3ob27187k
_journal_volume 11
_journal_year 2013
_chemical_formula_moiety 'C19 H29 N O6'
_chemical_formula_sum 'C19 H29 N O6'
_chemical_formula_weight 367.43
_chemical_name_systematic
;
?
;
_space_group_IT_number 14
_symmetry_cell_setting monoclinic
_symmetry_space_group_name_Hall '-P 2ybc'
_symmetry_space_group_name_H-M 'P 1 21/c 1'
_atom_sites_solution_hydrogens geom
_atom_sites_solution_primary direct
_atom_sites_solution_secondary difmap
_audit_creation_method SHELXL-97
_cell_angle_alpha 90.00
_cell_angle_beta 95.328(2)
_cell_angle_gamma 90.00
_cell_formula_units_Z 4
_cell_length_a 10.6847(2)
_cell_length_b 12.1746(3)
_cell_length_c 14.6780(3)
_cell_measurement_reflns_used 16759
_cell_measurement_temperature 173(2)
_cell_measurement_theta_max 72.4662
_cell_measurement_theta_min 3.0170
_cell_volume 1901.09(7)
_computing_cell_refinement 'CrysAlis RED, Oxford Diffraction Ltd'
_computing_data_collection 'CrysAlis CCD, Oxford Diffraction Ltd'
_computing_data_reduction 'CrysAlis RED, Oxford Diffraction Ltd'
_computing_molecular_graphics 'Bruker SHELXTL'
_computing_publication_material 'Bruker SHELXTL'
_computing_structure_refinement 'SHELXL-97 (Sheldrick, 1997)'
_computing_structure_solution 'SHELXS-97 (Sheldrick, 1990)'
_diffrn_ambient_temperature 173(2)
_diffrn_detector_area_resol_mean 8.2556
_diffrn_measured_fraction_theta_full 0.998
_diffrn_measured_fraction_theta_max 0.998
_diffrn_measurement_device_type 'OD Xcalibur PX Ultra'
_diffrn_measurement_method 'omega scans'
_diffrn_radiation_monochromator graphite
_diffrn_radiation_source 'Enhance Ultra (Cu) X-ray Source'
_diffrn_radiation_type CuK\a
_diffrn_radiation_wavelength 1.54184
_diffrn_reflns_av_R_equivalents 0.0297
_diffrn_reflns_av_sigmaI/netI 0.0152
_diffrn_reflns_limit_h_max 13
_diffrn_reflns_limit_h_min -12
_diffrn_reflns_limit_k_max 15
_diffrn_reflns_limit_k_min -15
_diffrn_reflns_limit_l_max 15
_diffrn_reflns_limit_l_min -18
_diffrn_reflns_number 28509
_diffrn_reflns_theta_full 72.55
_diffrn_reflns_theta_max 72.55
_diffrn_reflns_theta_min 4.16
_diffrn_standards_number 0
_exptl_absorpt_coefficient_mu 0.784
_exptl_absorpt_correction_T_max 0.926
_exptl_absorpt_correction_T_min 0.884
_exptl_absorpt_correction_type analytical
_exptl_absorpt_process_details
;
CrysAlisPro, Oxford Diffraction Ltd.,
Version 1.171.33.34d (release 27-02-2009 CrysAlis171 .NET)
(compiled Feb 27 2009,15:38:38)
Analytical numeric absorption correction using a multifaceted crystal
model based on expressions derived by R.C. Clark & J.S. Reid.
(Clark, R. C. & Reid, J. S. (1995). Acta Cryst. A51, 887-897)
;
_exptl_crystal_colour Colourless
_exptl_crystal_density_diffrn 1.284
_exptl_crystal_density_method 'not measured'
_exptl_crystal_description blocks
_exptl_crystal_F_000 792
_exptl_crystal_size_max 0.26
_exptl_crystal_size_mid 0.17
_exptl_crystal_size_min 0.14
_refine_diff_density_max 0.349
_refine_diff_density_min -0.185
_refine_diff_density_rms 0.037
_refine_ls_extinction_coef 0.0013(3)
_refine_ls_extinction_expression Fc^*^=kFc[1+0.001xFc^2^\l^3^/sin(2\q)]^-1/4^
_refine_ls_extinction_method SHELXL
_refine_ls_goodness_of_fit_ref 1.081
_refine_ls_hydrogen_treatment mixed
_refine_ls_matrix_type full
_refine_ls_number_parameters 243
_refine_ls_number_reflns 3756
_refine_ls_number_restraints 1
_refine_ls_restrained_S_all 1.081
_refine_ls_R_factor_all 0.0407
_refine_ls_R_factor_gt 0.0370
_refine_ls_shift/su_max 0.000
_refine_ls_shift/su_mean 0.000
_refine_ls_structure_factor_coef Fsqd
_refine_ls_weighting_details 'calc w=1/[\s^2^(Fo^2^)+(0.0533P)^2^+0.4969P] where P=(Fo^2^+2Fc^2^)/3'
_refine_ls_weighting_scheme calc
_refine_ls_wR_factor_gt 0.1000
_refine_ls_wR_factor_ref 0.1021
_reflns_number_gt 3397
_reflns_number_total 3756
_reflns_threshold_expression >2sigma(I)
_cod_data_source_file c3ob27187k.txt
_cod_data_source_block 31
_cod_depositor_comments
;
The following automatic conversions were performed:

'_symmetry_cell_setting' value 'Monoclinic' changed to 'monoclinic'
according to /home/saulius/struct/CIF-dictionaries/cif_core.dic
dictionary named 'cif_core.dic' version 2.4.2 from 2011-04-26.

Automatic conversion script
Id: cif_fix_values 1891 2012-01-12 08:04:46Z andrius 

 Adding full bibliography for 7152853--7152857.cif.
;
_cod_original_sg_symbol_H-M P2(1)/c
_cod_database_code 7152857

loop_
_symmetry_equiv_pos_as_xyz
'x, y, z'
'-x, y+1/2, -z+1/2'
'-x, -y, -z'
'x, -y-1/2, z-1/2'

loop_
_atom_site_label
_atom_site_type_symbol
_atom_site_fract_x
_atom_site_fract_y
_atom_site_fract_z
_atom_site_U_iso_or_equiv
_atom_site_adp_type
_atom_site_occupancy
_atom_site_symmetry_multiplicity
_atom_site_calc_flag
_atom_site_refinement_flags
C1 C 0.93227(11) 0.59413(11) 0.39407(9) 0.0333(3) Uani 1 1 d .
H1A H 0.9728 0.5299 0.4260 0.040 Uiso 1 1 calc R
H1B H 0.9999 0.6404 0.3727 0.040 Uiso 1 1 calc R
C2 C 0.86471(12) 0.66051(11) 0.46358(9) 0.0340(3) Uani 1 1 d .
H2A H 0.9248 0.6649 0.5199 0.041 Uiso 1 1 calc R
C3 C 0.75003(11) 0.59758(10) 0.49175(8) 0.0296(3) Uani 1 1 d .
H3A H 0.6997 0.6484 0.5276 0.036 Uiso 1 1 calc R
C4 C 0.66365(11) 0.55237(10) 0.41087(8) 0.0260(2) Uani 1 1 d .
H4A H 0.6002 0.5025 0.4351 0.031 Uiso 1 1 calc R
C5 C 0.73341(11) 0.48920(9) 0.34071(8) 0.0260(3) Uani 1 1 d .
C6 C 0.64977(11) 0.45166(9) 0.25558(8) 0.0259(2) Uani 1 1 d .
H6A H 0.6414 0.5096 0.2071 0.031 Uiso 1 1 calc R
C7 C 0.72809(12) 0.35319(10) 0.22785(8) 0.0284(3) Uani 1 1 d .
H7A H 0.6777 0.3041 0.1838 0.034 Uiso 1 1 calc R
C8 C 0.84814(13) 0.39443(11) 0.18768(9) 0.0338(3) Uani 1 1 d .
H8A H 0.9016 0.3283 0.1799 0.041 Uiso 1 1 calc R
C9 C 0.92593(12) 0.47187(11) 0.25418(9) 0.0338(3) Uani 1 1 d .
H9A H 0.9826 0.5155 0.2186 0.041 Uiso 1 1 calc R
H9B H 0.9794 0.4264 0.2981 0.041 Uiso 1 1 calc R
C10 C 0.84918(11) 0.55239(10) 0.30941(9) 0.0295(3) Uani 1 1 d .
C11 C 0.83459(15) 0.77964(12) 0.43585(11) 0.0422(3) Uani 1 1 d .
H11A H 0.7916 0.8157 0.4839 0.063 Uiso 1 1 calc R
H11B H 0.7800 0.7806 0.3784 0.063 Uiso 1 1 calc R
H11C H 0.9128 0.8188 0.4275 0.063 Uiso 1 1 calc R
O12 O 0.79920(8) 0.51204(8) 0.55133(6) 0.0325(2) Uani 1 1 d .
C13 C 0.70813(14) 0.45489(14) 0.59697(10) 0.0428(3) Uani 1 1 d .
H13A H 0.6453 0.5069 0.6155 0.064 Uiso 1 1 calc R
H13B H 0.7491 0.4183 0.6513 0.064 Uiso 1 1 calc R
H13C H 0.6669 0.3998 0.5557 0.064 Uiso 1 1 calc R
O14 O 0.60002(8) 0.64471(7) 0.36875(6) 0.0311(2) Uani 1 1 d D
H14 H 0.5494(15) 0.6209(16) 0.3204(8) 0.055(5) Uiso 1 1 d D
O15 O 0.77995(8) 0.38812(6) 0.38425(6) 0.0267(2) Uani 1 1 d .
C16 C 0.75440(11) 0.29817(10) 0.32205(8) 0.0277(3) Uani 1 1 d .
C17 C 0.63785(12) 0.23284(9) 0.34388(8) 0.0284(3) Uani 1 1 d .
O17 O 0.58464(9) 0.16856(7) 0.29058(6) 0.0352(2) Uani 1 1 d .
O18 O 0.60955(9) 0.24682(7) 0.42952(6) 0.0323(2) Uani 1 1 d .
C19 C 0.50203(14) 0.18498(12) 0.45409(10) 0.0405(3) Uani 1 1 d .
H19A H 0.4306 0.1977 0.4085 0.061 Uiso 1 1 calc R
H19B H 0.4800 0.2088 0.5144 0.061 Uiso 1 1 calc R
H19C H 0.5226 0.1065 0.4561 0.061 Uiso 1 1 calc R
C20 C 0.86412(13) 0.21727(11) 0.33453(10) 0.0357(3) Uani 1 1 d .
H20A H 0.9419 0.2545 0.3216 0.054 Uiso 1 1 calc R
H20B H 0.8482 0.1554 0.2923 0.054 Uiso 1 1 calc R
H20C H 0.8726 0.1901 0.3976 0.054 Uiso 1 1 calc R
O21 O 0.53152(7) 0.42063(7) 0.28429(6) 0.0278(2) Uani 1 1 d .
C22 C 0.43879(13) 0.39645(11) 0.21068(9) 0.0340(3) Uani 1 1 d .
H22A H 0.4268 0.4606 0.1705 0.051 Uiso 1 1 calc R
H22B H 0.3592 0.3782 0.2353 0.051 Uiso 1 1 calc R
H22C H 0.4667 0.3339 0.1757 0.051 Uiso 1 1 calc R
C23 C 0.81682(15) 0.44307(13) 0.09181(10) 0.0438(3) Uani 1 1 d .
H23A H 0.7670 0.3901 0.0535 0.066 Uiso 1 1 calc R
H23B H 0.8949 0.4592 0.0643 0.066 Uiso 1 1 calc R
H23C H 0.7685 0.5109 0.0964 0.066 Uiso 1 1 calc R
C24 C 0.81028(12) 0.64556(11) 0.24830(9) 0.0321(3) Uani 1 1 d .
N25 N 0.78917(12) 0.71607(10) 0.19746(9) 0.0419(3) Uani 1 1 d .

loop_
_atom_site_aniso_label
_atom_site_aniso_U_11
_atom_site_aniso_U_22
_atom_site_aniso_U_33
_atom_site_aniso_U_23
_atom_site_aniso_U_13
_atom_site_aniso_U_12
C1 0.0237(6) 0.0334(6) 0.0425(7) 0.0028(5) 0.0021(5) -0.0013(5)
C2 0.0295(6) 0.0336(7) 0.0379(6) -0.0024(5) -0.0014(5) -0.0039(5)
C3 0.0277(6) 0.0302(6) 0.0305(6) -0.0013(5) 0.0007(5) 0.0020(5)
C4 0.0236(5) 0.0242(5) 0.0304(6) 0.0004(4) 0.0036(4) 0.0024(4)
C5 0.0255(5) 0.0218(5) 0.0311(6) 0.0012(4) 0.0049(4) 0.0013(4)
C6 0.0261(5) 0.0234(5) 0.0290(6) 0.0006(4) 0.0070(4) -0.0001(4)
C7 0.0321(6) 0.0253(6) 0.0288(6) -0.0018(5) 0.0073(5) 0.0022(5)
C8 0.0367(7) 0.0317(6) 0.0351(6) -0.0006(5) 0.0151(5) 0.0042(5)
C9 0.0286(6) 0.0331(6) 0.0416(7) 0.0020(5) 0.0137(5) 0.0020(5)
C10 0.0254(6) 0.0275(6) 0.0366(6) 0.0006(5) 0.0079(5) 0.0004(5)
C11 0.0431(8) 0.0309(7) 0.0528(8) -0.0052(6) 0.0048(6) -0.0059(6)
O12 0.0272(4) 0.0382(5) 0.0320(4) 0.0046(4) 0.0020(3) 0.0031(4)
C13 0.0407(7) 0.0531(8) 0.0356(7) 0.0098(6) 0.0081(6) -0.0005(6)
O14 0.0292(4) 0.0257(4) 0.0376(5) -0.0008(3) -0.0014(4) 0.0055(3)
O15 0.0282(4) 0.0211(4) 0.0309(4) -0.0004(3) 0.0037(3) 0.0036(3)
C16 0.0304(6) 0.0224(5) 0.0310(6) -0.0014(4) 0.0067(5) 0.0026(5)
C17 0.0332(6) 0.0205(5) 0.0318(6) 0.0010(4) 0.0055(5) 0.0042(4)
O17 0.0440(5) 0.0256(4) 0.0364(5) -0.0038(4) 0.0056(4) -0.0035(4)
O18 0.0359(5) 0.0306(4) 0.0313(4) 0.0001(3) 0.0086(4) -0.0028(4)
C19 0.0400(7) 0.0400(7) 0.0435(7) 0.0016(6) 0.0150(6) -0.0056(6)
C20 0.0369(7) 0.0277(6) 0.0432(7) -0.0003(5) 0.0077(5) 0.0091(5)
O21 0.0244(4) 0.0281(4) 0.0313(4) -0.0028(3) 0.0045(3) -0.0027(3)
C22 0.0333(6) 0.0302(6) 0.0374(6) -0.0039(5) -0.0022(5) -0.0032(5)
C23 0.0521(8) 0.0471(8) 0.0348(7) 0.0015(6) 0.0173(6) -0.0001(7)
C24 0.0271(6) 0.0304(6) 0.0399(7) 0.0001(5) 0.0087(5) -0.0029(5)
N25 0.0418(6) 0.0385(6) 0.0464(7) 0.0096(5) 0.0089(5) 0.0002(5)

loop_
_atom_type_symbol
_atom_type_description
_atom_type_scat_dispersion_real
_atom_type_scat_dispersion_imag
_atom_type_scat_source
C C 0.0181 0.0091 'International Tables Vol C Tables 4.2.6.8 and 6.1.1.4'
H H 0.0000 0.0000 'International Tables Vol C Tables 4.2.6.8 and 6.1.1.4'
N N 0.0311 0.0180 'International Tables Vol C Tables 4.2.6.8 and 6.1.1.4'
O O 0.0492 0.0322 'International Tables Vol C Tables 4.2.6.8 and 6.1.1.4'

loop_
_geom_angle_atom_site_label_1
_geom_angle_atom_site_label_2
_geom_angle_atom_site_label_3
_geom_angle
C2 C1 C10 115.96(10)
C11 C2 C1 114.97(12)
C11 C2 C3 113.02(11)
C1 C2 C3 110.68(10)
O12 C3 C2 105.76(10)
O12 C3 C4 111.86(10)
C2 C3 C4 114.09(10)
O14 C4 C5 110.28(9)
O14 C4 C3 106.31(9)
C5 C4 C3 113.83(10)
O15 C5 C4 107.30(9)
O15 C5 C6 104.79(9)
C4 C5 C6 114.40(9)
O15 C5 C10 107.37(9)
C4 C5 C10 113.47(10)
C6 C5 C10 108.90(9)
O21 C6 C5 107.71(9)
O21 C6 C7 113.09(10)
C5 C6 C7 99.05(9)
C6 C7 C16 99.20(9)
C6 C7 C8 109.83(10)
C16 C7 C8 113.31(10)
C23 C8 C9 113.76(11)
C23 C8 C7 110.94(11)
C9 C8 C7 112.01(10)
C8 C9 C10 115.85(10)
C24 C10 C1 110.08(10)
C24 C10 C9 107.41(10)
C1 C10 C9 109.60(10)
C24 C10 C5 111.72(10)
C1 C10 C5 109.70(10)
C9 C10 C5 108.27(10)
C13 O12 C3 114.74(10)
C16 O15 C5 109.22(8)
O15 C16 C20 108.47(10)
O15 C16 C17 111.86(9)
C20 C16 C17 105.59(10)
O15 C16 C7 104.33(9)
C20 C16 C7 117.52(10)
C17 C16 C7 109.20(10)
O17 C17 O18 123.98(11)
O17 C17 C16 122.76(11)
O18 C17 C16 112.99(10)
C17 O18 C19 115.10(10)
C6 O21 C22 113.86(9)
N25 C24 C10 174.24(13)

loop_
_geom_bond_atom_site_label_1
_geom_bond_atom_site_label_2
_geom_bond_distance
C1 C2 1.5336(19)
C1 C10 1.5446(18)
C2 C11 1.532(2)
C2 C3 1.5341(18)
C3 O12 1.4283(15)
C3 C4 1.5364(16)
C4 O14 1.4248(14)
C4 C5 1.5330(16)
C5 O15 1.4529(14)
C5 C6 1.5367(17)
C5 C10 1.5616(16)
C6 O21 1.4197(14)
C6 C7 1.5384(16)
C7 C16 1.5387(17)
C7 C8 1.5444(17)
C8 C23 1.5347(19)
C8 C9 1.5433(19)
C9 C10 1.5537(17)
C10 C24 1.4814(18)
O12 C13 1.4145(17)
O15 C16 1.4356(14)
C16 C20 1.5292(17)
C16 C17 1.5362(17)
C17 O17 1.2105(16)
C17 O18 1.3308(15)
O18 C19 1.4469(16)
O21 C22 1.4272(15)
C24 N25 1.1461(18)
